data_2221755
loop_
_publ_author_name
'Chen, Ying'
'Guo, Jixi'
'Yun, Ruirui'
'Wu, Huilu'

_publ_section_title
;
 1,3-Bis(1<i>H</i>-benzimidazol-2-yl)-2-oxapropane
;
_journal_coeditor_code LH2795
_journal_issue 5
_journal_name_full 'Acta Crystallographica Section E'
_journal_page_first o948
_journal_paper_doi 10.1107/S1600536809011507
_journal_volume 65
_journal_year 2009
_chemical_formula_iupac 'C16 H14 N4 O'
_chemical_formula_moiety 'C16 H14 N4 O'
_chemical_formula_sum 'C16 H14 N4 O'
_chemical_formula_weight 278.31
_chemical_name_systematic
;
1,3-Bis(1<i>H</i>-benzimidazol-2-yl)-2-oxapropane
;
_space_group_IT_number 61
_symmetry_cell_setting orthorhombic
_symmetry_space_group_name_Hall '-P 2ac 2ab'
_symmetry_space_group_name_H-M 'P b c a'
_atom_sites_solution_hydrogens geom
_atom_sites_solution_primary direct
_atom_sites_solution_secondary difmap
_cell_angle_alpha 90.00
_cell_angle_beta 90.00
_cell_angle_gamma 90.00
_cell_formula_units_Z 4
_cell_length_a 8.2143(4)
_cell_length_b 9.6296(3)
_cell_length_c 16.8088(7)
_cell_measurement_reflns_used 1231
_cell_measurement_temperature 153.0(10)
_cell_measurement_theta_max 25.5
_cell_measurement_theta_min 3.5
_cell_volume 1329.58(9)
_computing_cell_refinement 'RAPID-AUTO (Rigaku/MSC, 2004)'
_computing_data_collection 'RAPID-AUTO (Rigaku/MSC, 2004)'
_computing_data_reduction 'RAPID-AUTO (Rigaku/MSC, 2004)'
_computing_molecular_graphics 'SHELXTL (Sheldrick, 2008)'
_computing_publication_material 'SHELXTL (Sheldrick, 2008)'
_computing_structure_refinement 'SHELXL97 (Sheldrick, 2008)'
_computing_structure_solution 'SHELXS97 (Sheldrick, 2008)'
_diffrn_ambient_temperature 153.0(10)
_diffrn_measured_fraction_theta_full 0.998
_diffrn_measured_fraction_theta_max 0.998
_diffrn_measurement_device_type 'Rigaku R-AXIS Spider'
_diffrn_measurement_method '\f and \w'
_diffrn_radiation_monochromator graphite
_diffrn_radiation_source 'fine-focus sealed tube'
_diffrn_radiation_type MoK\a
_diffrn_radiation_wavelength 0.71073
_diffrn_reflns_av_R_equivalents 0.0450
_diffrn_reflns_av_sigmaI/netI 0.0362
_diffrn_reflns_limit_h_max 10
_diffrn_reflns_limit_h_min -10
_diffrn_reflns_limit_k_max 11
_diffrn_reflns_limit_k_min -12
_diffrn_reflns_limit_l_max 21
_diffrn_reflns_limit_l_min -20
_diffrn_reflns_number 11836
_diffrn_reflns_theta_full 27.48
_diffrn_reflns_theta_max 27.48
_diffrn_reflns_theta_min 3.47
_diffrn_standards_decay_% 0
_diffrn_standards_interval_count 0
_diffrn_standards_interval_time 0
_diffrn_standards_number 0
_exptl_absorpt_coefficient_mu 0.091
_exptl_absorpt_correction_T_max 0.9918
_exptl_absorpt_correction_T_min 0.9829
_exptl_absorpt_correction_type multi-scan
_exptl_absorpt_process_details '(ABSCOR; Higashi, 1995)'
_exptl_crystal_colour colourless
_exptl_crystal_density_diffrn 1.390
_exptl_crystal_density_method 'not measured'
_exptl_crystal_description Prism
_exptl_crystal_F_000 584
_exptl_crystal_size_max 0.19
_exptl_crystal_size_mid 0.13
_exptl_crystal_size_min 0.09
_refine_diff_density_max 0.216
_refine_diff_density_min -0.197
_refine_ls_extinction_coef 0.015(3)
_refine_ls_extinction_expression Fc^*^=kFc[1+0.001xFc^2^\l^3^/sin(2\q)]^-1/4^
_refine_ls_extinction_method 'SHELXL97 (Sheldrick, 2008)'
_refine_ls_goodness_of_fit_ref 1.077
_refine_ls_hydrogen_treatment mixed
_refine_ls_matrix_type full
_refine_ls_number_parameters 108
_refine_ls_number_reflns 1525
_refine_ls_number_restraints 0
_refine_ls_restrained_S_all 1.077
_refine_ls_R_factor_all 0.0556
_refine_ls_R_factor_gt 0.0425
_refine_ls_shift/su_max 0.000
_refine_ls_shift/su_mean 0.000
_refine_ls_structure_factor_coef Fsqd
_refine_ls_weighting_details 'calc w=1/[\s^2^(Fo^2^)+(0.0566P)^2^+0.3224P] where P=(Fo^2^+2Fc^2^)/3'
_refine_ls_weighting_scheme calc
_refine_ls_wR_factor_gt 0.1011
_refine_ls_wR_factor_ref 0.1116
_reflns_number_gt 1189
_reflns_number_total 1525
_reflns_threshold_expression I>2\s(I)
_cod_data_source_file lh2795.cif
_cod_data_source_block I
_cod_depositor_comments
;
The following automatic conversions were performed:
'_symmetry_cell_setting' value 'Orthorhombic' changed to 'orthorhombic'
according to '/home/saulius/struct/CIF-dictionaries/cif_core.dic'
dictionary named 'cif_core.dic' version 2.4.1 from 2010-06-29.

Automatic conversion script
Id: cif_fix_enum 1527 2010-12-29 10:47:43Z saulius 

The following automatic conversions were performed:

'_symmetry_cell_setting' value 'Orthorhombic' changed to
'orthorhombic' according to
/home/saulius/struct/CIF-dictionaries/cif_core.dic dictionary named
'cif_core.dic' version 2.4.1 from 2010-06-29.

Automatic conversion script
Id: cif_fix_values 1715 2011-07-08 13:25:40Z adriana 
;
_cod_database_code 2221755
_cod_database_fobs_code 2221755

loop_
_symmetry_equiv_pos_as_xyz
'x, y, z'
'-x+1/2, -y, z+1/2'
'x+1/2, -y+1/2, -z'
'-x, y+1/2, -z+1/2'
'-x, -y, -z'
'x-1/2, y, -z-1/2'
'-x-1/2, y-1/2, z'
'x, -y-1/2, z-1/2'

loop_
_atom_site_type_symbol
_atom_site_label
_atom_site_fract_x
_atom_site_fract_y
_atom_site_fract_z
_atom_site_U_iso_or_equiv
_atom_site_adp_type
_atom_site_calc_flag
_atom_site_refinement_flags
_atom_site_occupancy
_atom_site_disorder_assembly
_atom_site_disorder_group
O O1 0.9632(3) 0.5599(2) 0.53873(12) 0.0332(5) Uani d P 0.50 . .
N N1 0.64853(14) 0.36549(11) 0.43694(6) 0.0256(3) Uani d . 1 . .
N N2 0.71007(14) 0.59185(11) 0.43361(7) 0.0254(3) Uani d . 1 . .
H H2N 0.770(2) 0.675(2) 0.4419(10) 0.049(5) Uiso d . 1 . .
C C1 0.54372(16) 0.43254(13) 0.38456(8) 0.0245(3) Uani d . 1 . .
C C2 0.41904(18) 0.37997(14) 0.33731(9) 0.0329(4) Uani d . 1 . .
H H2A 0.3907 0.2844 0.3391 0.039 Uiso calc R 1 . .
C C3 0.3378(2) 0.47100(16) 0.28783(10) 0.0391(4) Uani d . 1 . .
H H3A 0.2525 0.4372 0.2549 0.047 Uiso calc R 1 . .
C C4 0.3787(2) 0.61227(16) 0.28509(9) 0.0366(4) Uani d . 1 . .
H H4A 0.3217 0.6717 0.2496 0.044 Uiso calc R 1 . .
C C5 0.49977(17) 0.66712(14) 0.33267(8) 0.0303(3) Uani d . 1 . .
H H5A 0.5257 0.7633 0.3319 0.036 Uiso calc R 1 . .
C C6 0.58166(16) 0.57462(13) 0.38169(7) 0.0237(3) Uani d . 1 . .
C C7 0.74397(17) 0.46457(12) 0.46425(8) 0.0254(3) Uani d . 1 . .
C C8 0.8957(12) 0.4403(12) 0.5122(5) 0.0319(12) Uani d P 0.50 . 1
H H8A 0.8872 0.3484 0.5339 0.038 Uiso d PR 0.50 . 1
H H8B 0.9052 0.5059 0.5549 0.038 Uiso d PR 0.50 . 1
C C8* 0.8603(12) 0.4441(12) 0.5307(5) 0.0319(12) Uani d P 0.50 . 2
H H8*A 0.8049 0.4226 0.5795 0.038 Uiso d PR 0.50 . 2
H H8*B 0.9273 0.3657 0.5177 0.038 Uiso d PR 0.50 . 2

loop_
_atom_site_aniso_label
_atom_site_aniso_U_11
_atom_site_aniso_U_22
_atom_site_aniso_U_33
_atom_site_aniso_U_12
_atom_site_aniso_U_13
_atom_site_aniso_U_23
O1 0.0271(11) 0.0310(10) 0.0415(11) -0.0002(8) -0.0057(9) -0.0077(8)
N1 0.0253(6) 0.0221(6) 0.0293(6) 0.0006(4) 0.0002(5) 0.0014(4)
N2 0.0249(6) 0.0218(6) 0.0297(6) -0.0011(5) -0.0015(5) 0.0011(4)
C1 0.0220(7) 0.0231(7) 0.0283(7) 0.0009(5) 0.0033(5) 0.0007(5)
C2 0.0314(8) 0.0266(7) 0.0406(8) -0.0031(6) -0.0052(6) -0.0021(6)
C3 0.0342(9) 0.0363(8) 0.0469(9) -0.0002(6) -0.0148(7) -0.0009(6)
C4 0.0346(8) 0.0344(8) 0.0407(8) 0.0067(6) -0.0091(7) 0.0039(6)
C5 0.0312(8) 0.0225(7) 0.0372(7) 0.0037(5) -0.0002(6) 0.0016(5)
C6 0.0208(7) 0.0230(6) 0.0273(6) 0.0008(5) 0.0010(5) -0.0009(5)
C7 0.0262(7) 0.0221(7) 0.0279(6) 0.0010(5) -0.0001(5) 0.0012(5)
C8 0.029(4) 0.0320(9) 0.034(4) -0.001(2) -0.004(2) 0.002(2)
C8* 0.029(4) 0.0320(9) 0.034(4) -0.001(2) -0.004(2) 0.002(2)

loop_
_atom_type_symbol
_atom_type_description
_atom_type_scat_dispersion_real
_atom_type_scat_dispersion_imag
_atom_type_scat_source
C C 0.0033 0.0016 'International Tables Vol C Tables 4.2.6.8 and 6.1.1.4'
H H 0.0000 0.0000 'International Tables Vol C Tables 4.2.6.8 and 6.1.1.4'
N N 0.0061 0.0033 'International Tables Vol C Tables 4.2.6.8 and 6.1.1.4'
O O 0.0106 0.0060 'International Tables Vol C Tables 4.2.6.8 and 6.1.1.4'

loop_
_geom_angle_atom_site_label_1
_geom_angle_atom_site_label_2
_geom_angle_atom_site_label_3
_geom_angle_site_symmetry_1
_geom_angle_site_symmetry_3
_geom_angle
_geom_angle_publ_flag
C8 O1 C8 . 5_766 97.6(5) ?
C8* O1 C8 . 5_766 115.2(7) ?
C8 O1 C8* . 5_766 95.4(5) ?
C8* O1 C8* . 5_766 113.1(3) ?
C8 O1 H8B 5_766 . 136.0 ?
C8* O1 H8B 5_766 . 134.6 ?
C7 N1 C1 . . 104.64(10) ?
C7 N2 C6 . . 106.76(11) ?
C7 N2 H2N . . 126.8(11) ?
C6 N2 H2N . . 126.2(11) ?
N1 C1 C2 . . 130.41(12) ?
N1 C1 C6 . . 109.68(12) ?
C2 C1 C6 . . 119.88(12) ?
C3 C2 C1 . . 117.95(13) ?
C3 C2 H2A . . 121.0 ?
C1 C2 H2A . . 121.0 ?
C2 C3 C4 . . 121.35(14) ?
C2 C3 H3A . . 119.3 ?
C4 C3 H3A . . 119.3 ?
C5 C4 C3 . . 121.63(14) ?
C5 C4 H4A . . 119.2 ?
C3 C4 H4A . . 119.2 ?
C4 C5 C6 . . 116.58(13) ?
C4 C5 H5A . . 121.7 ?
C6 C5 H5A . . 121.7 ?
N2 C6 C5 . . 132.03(12) ?
N2 C6 C1 . . 105.38(11) ?
C5 C6 C1 . . 122.58(13) ?
N1 C7 N2 . . 113.54(12) ?
N1 C7 C8* . . 123.3(5) ?
N2 C7 C8* . . 122.5(5) ?
N1 C7 C8 . . 124.6(5) ?
N2 C7 C8 . . 120.9(5) ?
O1 C8 C7 . . 112.6(8) ?
O1 C8 C7 5_766 . 110.5(6) ?
O1 C8 H8A . . 133.4 ?
O1 C8 H8A 5_766 . 106.5 ?
C7 C8 H8A . . 106.7 ?
O1 C8 H8B 5_766 . 112.3 ?
C7 C8 H8B . . 111.5 ?
H8A C8 H8B . . 109.1 ?
O1 C8 H8*A . . 93.2 ?
O1 C8 H8*A 5_766 . 158.6 ?
C7 C8 H8*A . . 90.6 ?
H8A C8 H8*A . . 62.0 ?
H8B C8 H8*A . . 60.4 ?
O1 C8 H8*B . . 128.0 ?
O1 C8 H8*B 5_766 . 78.4 ?
C7 C8 H8*B . . 119.4 ?
H8B C8 H8*B . . 119.7 ?
O1 C8* C7 . . 110.8(7) ?
O1 C8* H8A . . 128.6 ?
C7 C8* H8A . . 108.8 ?
H8A C8* H8B . . 125.3 ?
O1 C8* H8*A . . 111.9 ?
C7 C8* H8*A . . 111.5 ?
O1 C8* H8*A 5_766 . 154.1 ?
O1 C8* H8*B . . 107.5 ?
C7 C8* H8*B . . 107.6 ?
H8B C8* H8*B . . 115.5 ?
H8*A C8* H8*B . . 107.3 ?

loop_
_geom_bond_atom_site_label_1
_geom_bond_atom_site_label_2
_geom_bond_site_symmetry_2
_geom_bond_distance
_geom_bond_publ_flag
O1 C8* . 1.405(12) ?
O1 C8 5_766 1.441(7) ?
N1 C7 . 1.3175(17) ?
N1 C1 . 1.3904(17) ?
N2 C7 . 1.3583(16) ?
N2 C6 . 1.3790(17) ?
N2 H2N . 0.953(19) ?
C1 C2 . 1.3914(19) ?
C1 C6 . 1.4041(19) ?
C2 C3 . 1.380(2) ?
C2 H2A . 0.9500 ?
C3 C4 . 1.402(2) ?
C3 H3A . 0.9500 ?
C4 C5 . 1.381(2) ?
C4 H4A . 0.9500 ?
C5 C6 . 1.3874(18) ?
C5 H5A . 0.9500 ?
C7 C8* . 1.483(12) ?
C7 C8 . 1.502(12) ?
C8 O1 5_766 1.441(7) ?
C8 H8A . 0.9600 ?
C8 H8B . 0.9600 ?
C8* O1 5_766 1.862(7) ?
C8* H8*A . 0.9600 ?
C8* H8*B . 0.9600 ?

loop_
_geom_hbond_atom_site_label_D
_geom_hbond_atom_site_label_H
_geom_hbond_atom_site_label_A
_geom_hbond_site_symmetry_A
_geom_hbond_distance_DH
_geom_hbond_distance_HA
_geom_hbond_distance_DA
_geom_hbond_angle_DHA
N2 H2N N1 7_765 0.953(19) 1.951(19) 2.8803(16) 164.2(15)
